data_7721066
loop_
_publ_author_name
'Ge, Mingcheng'
'Liu, Xuankun'
'Yang, Jianguo'
'Yan, Jinfeng'
'Zhang, Jianguo'
'Li, Zhimin'

_publ_section_title
;
 Energetic Mn(II)/Ni(II) Coordination Compounds in Catalyzing RDX and HMX
 Decomposition and Enhancing Combustion
;
_journal_name_full 'Dalton Transactions'
_journal_paper_doi 10.1039/D6DT00937A
_journal_year 2026
_chemical_formula_moiety '2(C18 H24 N6 Ni0.5), 2(B F4)'
_chemical_formula_sum 'C36 H48 B2 F8 N12 Ni'
_chemical_formula_weight 881.19
_space_group_crystal_system monoclinic
_space_group_IT_number 14
_space_group_name_Hall '-P 2ybc'
_space_group_name_H-M_alt 'P 1 21/c 1'
_atom_sites_solution_hydrogens geom
_atom_sites_solution_primary direct
_atom_sites_solution_secondary difmap
_audit_creation_date 2024-11-27
_audit_creation_method
;
  Olex2 1.1
  (compiled 2011.02.15 svn.r1672, GUI svn.r3494)
;
_audit_update_record
;
2026-04-10 deposited with the CCDC.	2026-06-02 downloaded from the CCDC.
;
_cell_angle_alpha 90.00
_cell_angle_beta 104.819(15)
_cell_angle_gamma 90.00
_cell_formula_units_Z 2
_cell_length_a 8.4400(8)
_cell_length_b 14.2634(14)
_cell_length_c 18.063(5)
_cell_measurement_reflns_used 1302
_cell_measurement_temperature 115.95(10)
_cell_measurement_theta_max 21.7000
_cell_measurement_theta_min 3.7600
_cell_volume 2102.2(7)
_computing_cell_refinement
;
CrysAlisPro, Agilent Technologies,
Version 1.171.37.35 (release 13-08-2014 CrysAlis171 .NET)
(compiled Aug 13 2014,18:06:01)
;
_computing_data_collection
;
CrysAlisPro, Agilent Technologies,
Version 1.171.37.35 (release 13-08-2014 CrysAlis171 .NET)
(compiled Aug 13 2014,18:06:01)
;
_computing_data_reduction
;
CrysAlisPro, Agilent Technologies,
Version 1.171.37.35 (release 13-08-2014 CrysAlis171 .NET)
(compiled Aug 13 2014,18:06:01)
;
_computing_molecular_graphics
;
O. V. Dolomanov, L. J. Bourhis, R. J. Gildea, J. A. K. Howard and H. Puschmann,
OLEX2: a complete structure solution, refinement and analysis program.
J. Appl. Cryst. (2009). 42, 339-341.
;
_computing_publication_material
;
O. V. Dolomanov, L. J. Bourhis, R. J. Gildea, J. A. K. Howard and H. Puschmann,
OLEX2: a complete structure solution, refinement and analysis program.
J. Appl. Cryst. (2009). 42, 339-341.
;
_computing_structure_refinement 'SHELXL-97 (Sheldrick, 1997)'
_computing_structure_solution 'A short history of SHELX (Sheldrick, 2007)/Bruker'
_diffrn_ambient_environment N~2~
_diffrn_ambient_temperature 115.95(10)
_diffrn_detector 'CCD plate'
_diffrn_detector_area_resol_mean 16.0971
_diffrn_detector_type Eos
_diffrn_measured_fraction_theta_full 0.9975
_diffrn_measured_fraction_theta_max 0.8337
_diffrn_measurement_details
;
#__ type_ start__ end____ width___ exp.time_
  1 omega   -5.00   72.00   1.0000    6.0000
omega____ theta____ kappa____ phi______ frames
    -       16.0852   77.0000   30.0000 77

#__ type_ start__ end____ width___ exp.time_
  2 omega   40.00   67.00   1.0000    6.0000
omega____ theta____ kappa____ phi______ frames
    -       16.0852    0.0000  150.0000 27

#__ type_ start__ end____ width___ exp.time_
  3 omega  -15.00   19.00   1.0000    6.0000
omega____ theta____ kappa____ phi______ frames
    -      -10.8508  -99.0000  -90.0000 34

#__ type_ start__ end____ width___ exp.time_
  4 omega  -51.00   24.00   1.0000    6.0000
omega____ theta____ kappa____ phi______ frames
    -       16.0852  -57.0000 -150.0000 75

#__ type_ start__ end____ width___ exp.time_
  5 omega  -10.00   36.00   1.0000    6.0000
omega____ theta____ kappa____ phi______ frames
    -      -10.8508   57.0000 -180.0000 46
;
_diffrn_measurement_device 'four-circle diffractometer'
_diffrn_measurement_device_type 'Xcalibur, Eos, Gemini'
_diffrn_measurement_method '\w scans'
_diffrn_orient_matrix_UB_11 0.0115722000
_diffrn_orient_matrix_UB_12 -0.0417854000
_diffrn_orient_matrix_UB_13 -0.0196284000
_diffrn_orient_matrix_UB_21 0.0252001000
_diffrn_orient_matrix_UB_22 0.0268075000
_diffrn_orient_matrix_UB_23 -0.0287299000
_diffrn_orient_matrix_UB_31 0.0813927000
_diffrn_orient_matrix_UB_32 -0.0023820000
_diffrn_orient_matrix_UB_33 0.0208202000
_diffrn_radiation_monochromator graphite
_diffrn_radiation_probe x-ray
_diffrn_radiation_type 'Mo K\a'
_diffrn_radiation_wavelength 0.71073
_diffrn_reflns_av_R_equivalents 0.0820
_diffrn_reflns_av_unetI/netI 0.1110
_diffrn_reflns_limit_h_max 6
_diffrn_reflns_limit_h_min -10
_diffrn_reflns_limit_k_max 11
_diffrn_reflns_limit_k_min -17
_diffrn_reflns_limit_l_max 20
_diffrn_reflns_limit_l_min -22
_diffrn_reflns_number 10801
_diffrn_reflns_theta_full 26.00
_diffrn_reflns_theta_max 26.00
_diffrn_reflns_theta_min 2.85
_diffrn_source 'Enhance (Mo) X-ray Source'
_exptl_absorpt_coefficient_mu 0.540
_exptl_absorpt_correction_T_max 1.00000
_exptl_absorpt_correction_T_min 0.96762
_exptl_absorpt_correction_type multi-scan
_exptl_absorpt_process_details
;
CrysAlisPro, Agilent Technologies,
Version 1.171.37.35 (release 13-08-2014 CrysAlis171 .NET)
(compiled Aug 13 2014,18:06:01)
Empirical absorption correction using spherical harmonics,
 implemented in SCALE3 ABSPACK scaling algorithm.
;
_exptl_crystal_density_diffrn 1.392
_exptl_crystal_density_method 'not measured'
_exptl_crystal_F_000 916
_exptl_crystal_size_max 0.42
_exptl_crystal_size_mid 0.18
_exptl_crystal_size_min 0.13
_refine_diff_density_max 0.816
_refine_diff_density_min -0.470
_refine_diff_density_rms 0.084
_refine_ls_extinction_method none
_refine_ls_goodness_of_fit_ref 1.047
_refine_ls_hydrogen_treatment mixed
_refine_ls_matrix_type full
_refine_ls_number_parameters 272
_refine_ls_number_reflns 4079
_refine_ls_number_restraints 10
_refine_ls_restrained_S_all 1.049
_refine_ls_R_factor_all 0.1128
_refine_ls_R_factor_gt 0.0664
_refine_ls_shift/su_max 0.000
_refine_ls_shift/su_mean 0.000
_refine_ls_structure_factor_coef Fsqd
_refine_ls_weighting_details 'calc w=1/[\s^2^(Fo^2^)+(0.0429P)^2^+1.3884P] where P=(Fo^2^+2Fc^2^)/3'
_refine_ls_weighting_scheme calc
_refine_ls_wR_factor_gt 0.1259
_refine_ls_wR_factor_ref 0.1576
_reflns_number_gt 2594
_reflns_number_total 4079
_reflns_threshold_expression >2sigma(I)
_cod_data_source_file d6dt00937a2.cif
_cod_data_source_block exp_9542
_cod_original_cell_volume 2102.2(6)
_cod_database_code 7721066
_reflns_odcompleteness_completeness 99.75
_reflns_odcompleteness_iscentric 1
_reflns_odcompleteness_theta 25.07

loop_
_space_group_symop_id
_space_group_symop_operation_xyz
1 'x, y, z'
2 '-x, y+1/2, -z+1/2'
3 '-x, -y, -z'
4 'x, -y-1/2, z-1/2'

loop_
_atom_site_label
_atom_site_type_symbol
_atom_site_fract_x
_atom_site_fract_y
_atom_site_fract_z
_atom_site_U_iso_or_equiv
_atom_site_adp_type
_atom_site_occupancy
_atom_site_symmetry_multiplicity
_atom_site_calc_flag
_atom_site_refinement_flags
_atom_site_disorder_assembly
_atom_site_disorder_group
Ni1 Ni 0.5000 0.0000 0.0000 0.0207(2) Uani 1 2 d S . .
N5 N 0.3543(4) 0.1086(2) 0.02941(18) 0.0220(8) Uani 1 1 d . A .
N2 N 0.6972(4) 0.2276(2) -0.10368(19) 0.0267(8) Uani 1 1 d . . .
N3 N 0.6836(4) 0.0162(2) 0.10478(18) 0.0224(8) Uani 1 1 d . . .
N1 N 0.6225(4) 0.0973(2) -0.05584(17) 0.0223(8) Uani 1 1 d . . .
C1 C 0.6144(5) 0.1900(3) -0.0573(2) 0.0248(9) Uani 1 1 d . . .
H1 H 0.5561 0.2258 -0.0286 0.030 Uiso 1 1 calc R . .
N6 N 0.2735(4) 0.2357(2) 0.07897(19) 0.0289(8) Uani 1 1 d . . .
C13 C 0.4004(5) 0.1792(3) 0.0772(2) 0.0244(9) Uani 1 1 d . A .
H13 H 0.5096 0.1890 0.1067 0.029 Uiso 1 1 calc R . .
C4 C 0.7134(5) 0.3288(3) -0.1176(2) 0.0319(10) Uani 1 1 d . . .
H4A H 0.8309 0.3444 -0.1092 0.038 Uiso 1 1 calc R . .
H4B H 0.6702 0.3650 -0.0803 0.038 Uiso 1 1 calc R . .
C9 C 0.8649(5) -0.0252(3) 0.2127(2) 0.0300(10) Uani 1 1 d . . .
H9 H 0.9178 -0.0576 0.2582 0.036 Uiso 1 1 calc R . .
C2 C 0.7171(5) 0.0756(3) -0.1058(2) 0.0282(10) Uani 1 1 d . . .
H2 H 0.7461 0.0140 -0.1173 0.034 Uiso 1 1 calc R . .
C10 C 1.0757(5) 0.1025(3) 0.2166(2) 0.0283(10) Uani 1 1 d . . .
H10A H 1.1161 0.1303 0.1747 0.034 Uiso 1 1 calc R . .
H10B H 1.1583 0.0565 0.2435 0.034 Uiso 1 1 calc R . .
N4 N 0.9214(4) 0.0531(2) 0.18328(18) 0.0248(8) Uani 1 1 d . . .
C3 C 0.7621(5) 0.1551(3) -0.1356(2) 0.0331(11) Uani 1 1 d . . .
H3 H 0.8263 0.1597 -0.1717 0.040 Uiso 1 1 calc R . .
C8 C 0.7198(5) -0.0472(3) 0.1642(2) 0.0277(10) Uani 1 1 d . . .
H8 H 0.6527 -0.0987 0.1701 0.033 Uiso 1 1 calc R . .
C15 C 0.1357(5) 0.1999(3) 0.0290(2) 0.0272(10) Uani 1 1 d . A .
H15 H 0.0273 0.2242 0.0182 0.033 Uiso 1 1 calc R . .
C7 C 0.8072(5) 0.0752(3) 0.1187(2) 0.0244(9) Uani 1 1 d . . .
H7 H 0.8151 0.1272 0.0871 0.029 Uiso 1 1 calc R . .
C16 C 0.2823(17) 0.3321(7) 0.1116(6) 0.0372(14) Uani 0.563(7) 1 d PDU A 1
H16A H 0.3935 0.3427 0.1452 0.045 Uiso 0.563(7) 1 calc PR A 1
H16B H 0.2033 0.3373 0.1436 0.045 Uiso 0.563(7) 1 calc PR A 1
C14 C 0.1875(5) 0.1227(3) -0.0013(2) 0.0261(9) Uani 1 1 d . . .
H14 H 0.1191 0.0834 -0.0386 0.031 Uiso 1 1 calc R A .
F2 F 0.7048(3) 0.3050(2) 0.17551(16) 0.0585(8) Uani 1 1 d . . .
F1 F 0.8139(4) 0.4407(2) 0.14793(19) 0.0774(11) Uani 1 1 d . . .
F4 F 0.6378(4) 0.3627(2) 0.05583(16) 0.0709(10) Uani 1 1 d . . .
F3 F 0.8865(5) 0.3033(2) 0.1052(3) 0.1035(15) Uani 1 1 d . . .
B1 B 0.7625(7) 0.3540(4) 0.1221(3) 0.0356(13) Uani 1 1 d . . .
C5 C 0.6242(6) 0.3571(3) -0.1967(3) 0.0393(12) Uani 1 1 d . . .
H5 H 0.6468 0.3235 -0.2382 0.047 Uiso 1 1 calc R . .
C11 C 1.0617(6) 0.1782(3) 0.2715(3) 0.0430(12) Uani 1 1 d . . .
H11 H 0.9806 0.2248 0.2534 0.052 Uiso 1 1 calc R . .
C12 C 1.1462(7) 0.1865(4) 0.3390(3) 0.0621(16) Uani 1 1 d . . .
H12A H 1.2288 0.1416 0.3598 0.075 Uiso 1 1 calc R . .
H12B H 1.1276 0.2375 0.3695 0.075 Uiso 1 1 calc R . .
C17 C 0.2444(14) 0.4080(6) 0.0498(6) 0.0372(14) Uani 0.563(7) 1 d PDU A 1
H17 H 0.3209 0.4181 0.0201 0.045 Uiso 0.563(7) 1 calc PR A 1
C6 C 0.5170(6) 0.4251(4) -0.2129(4) 0.0664(17) Uani 1 1 d . . .
H6A H 0.4914 0.4602 -0.1728 0.080 Uiso 1 1 calc R . .
H6B H 0.4647 0.4393 -0.2648 0.080 Uiso 1 1 calc R . .
C18 C 0.1126(11) 0.4597(6) 0.0358(5) 0.051(2) Uani 0.563(7) 1 d PDU A 1
H18A H 0.0341 0.4510 0.0647 0.061 Uiso 0.563(7) 1 calc PR A 1
H18B H 0.0950 0.5059 -0.0033 0.061 Uiso 0.563(7) 1 calc PR A 1
C20 C 0.2585(15) 0.4056(8) 0.0908(7) 0.0372(14) Uani 0.437(7) 1 d PDU A 2
H20 H 0.2164 0.4572 0.1130 0.045 Uiso 0.437(7) 1 calc PR A 2
C21 C 0.2922(17) 0.4187(10) 0.0270(8) 0.051(2) Uani 0.437(7) 1 d PDU A 2
H21A H 0.3345 0.3686 0.0031 0.061 Uiso 0.437(7) 1 calc PR A 2
H21B H 0.2751 0.4785 0.0031 0.061 Uiso 0.437(7) 1 calc PR A 2
C19 C 0.281(2) 0.3144(10) 0.1334(8) 0.0372(14) Uani 0.437(7) 1 d PD A 2
H19A H 0.3877 0.3141 0.1720 0.045 Uiso 0.437(7) 1 calc PR A 2
H19B H 0.1933 0.3069 0.1605 0.045 Uiso 0.437(7) 1 calc PR A 2

loop_
_atom_site_aniso_label
_atom_site_aniso_U_11
_atom_site_aniso_U_22
_atom_site_aniso_U_33
_atom_site_aniso_U_23
_atom_site_aniso_U_13
_atom_site_aniso_U_12
Ni1 0.0239(4) 0.0175(4) 0.0206(4) -0.0003(3) 0.0058(3) -0.0005(3)
N5 0.0244(18) 0.0191(17) 0.0238(19) 0.0025(15) 0.0084(15) 0.0020(15)
N2 0.034(2) 0.0220(18) 0.0248(19) 0.0026(15) 0.0083(16) -0.0043(17)
N3 0.0199(18) 0.0276(19) 0.0193(18) -0.0014(14) 0.0044(14) 0.0025(16)
N1 0.0266(19) 0.0199(18) 0.0196(18) 0.0020(14) 0.0043(15) -0.0012(16)
C1 0.028(2) 0.024(2) 0.024(2) 0.0031(18) 0.0093(19) 0.000(2)
N6 0.031(2) 0.0241(19) 0.033(2) -0.0050(16) 0.0108(17) 0.0039(17)
C13 0.023(2) 0.025(2) 0.028(2) -0.0019(18) 0.0107(18) 0.0032(19)
C4 0.039(3) 0.025(2) 0.033(3) 0.004(2) 0.012(2) -0.003(2)
C9 0.030(2) 0.038(3) 0.020(2) 0.0087(19) 0.0020(19) 0.005(2)
C2 0.034(2) 0.024(2) 0.031(2) -0.0022(19) 0.015(2) -0.001(2)
C10 0.022(2) 0.034(2) 0.027(2) -0.0040(19) 0.0034(18) -0.002(2)
N4 0.0255(19) 0.0266(19) 0.0204(18) -0.0014(15) 0.0024(15) 0.0001(16)
C3 0.039(3) 0.033(3) 0.031(3) 0.001(2) 0.016(2) -0.003(2)
C8 0.032(2) 0.025(2) 0.025(2) 0.0078(18) 0.0057(19) 0.002(2)
C15 0.026(2) 0.027(2) 0.029(2) -0.0027(19) 0.0082(19) 0.002(2)
C7 0.028(2) 0.023(2) 0.020(2) -0.0019(17) 0.0029(18) -0.0002(19)
C16 0.038(2) 0.027(2) 0.047(4) -0.014(3) 0.012(3) 0.0012(19)
C14 0.026(2) 0.026(2) 0.024(2) 0.0031(18) 0.0008(18) 0.000(2)
F2 0.0532(18) 0.084(2) 0.0403(18) 0.0085(15) 0.0148(15) 0.0036(17)
F1 0.088(2) 0.0398(18) 0.082(3) -0.0236(17) -0.0195(19) -0.0081(18)
F4 0.084(2) 0.088(2) 0.0325(17) -0.0086(16) 0.0004(16) -0.036(2)
F3 0.100(3) 0.060(2) 0.189(4) 0.017(2) 0.106(3) 0.022(2)
B1 0.036(3) 0.036(3) 0.037(3) -0.010(3) 0.013(3) -0.004(3)
C5 0.042(3) 0.035(3) 0.040(3) 0.010(2) 0.010(2) 0.000(2)
C11 0.035(3) 0.049(3) 0.044(3) -0.011(2) 0.007(2) 0.002(2)
C12 0.055(4) 0.084(4) 0.045(3) -0.027(3) 0.010(3) -0.002(3)
C17 0.038(2) 0.027(2) 0.047(4) -0.014(3) 0.012(3) 0.0012(19)
C6 0.046(3) 0.060(4) 0.091(5) 0.028(3) 0.014(3) 0.004(3)
C18 0.058(5) 0.037(4) 0.062(5) 0.007(4) 0.026(4) 0.015(3)
C20 0.038(2) 0.027(2) 0.047(4) -0.014(3) 0.012(3) 0.0012(19)
C21 0.058(5) 0.037(4) 0.062(5) 0.007(4) 0.026(4) 0.015(3)
C19 0.038(2) 0.027(2) 0.047(4) -0.014(3) 0.012(3) 0.0012(19)

loop_
_atom_type_symbol
_atom_type_description
_atom_type_scat_dispersion_real
_atom_type_scat_dispersion_imag
_atom_type_scat_source
C C 0.0033 0.0016 'International Tables Vol C Tables 4.2.6.8 and 6.1.1.4'
H H 0.0000 0.0000 'International Tables Vol C Tables 4.2.6.8 and 6.1.1.4'
B B 0.0013 0.0007 'International Tables Vol C Tables 4.2.6.8 and 6.1.1.4'
F F 0.0171 0.0103 'International Tables Vol C Tables 4.2.6.8 and 6.1.1.4'
N N 0.0061 0.0033 'International Tables Vol C Tables 4.2.6.8 and 6.1.1.4'
Ni Ni 0.3393 1.1124 'International Tables Vol C Tables 4.2.6.8 and 6.1.1.4'

loop_
_geom_angle_atom_site_label_1
_geom_angle_atom_site_label_2
_geom_angle_atom_site_label_3
_geom_angle
_geom_angle_site_symmetry_1
_geom_angle_site_symmetry_3
_geom_angle_publ_flag
N5 Ni1 N5 180.0(2) 3_655 . ?
N5 Ni1 N3 88.01(12) 3_655 . ?
N5 Ni1 N3 91.99(12) . . ?
N5 Ni1 N3 91.99(12) 3_655 3_655 ?
N5 Ni1 N3 88.01(12) . 3_655 ?
N5 Ni1 N1 88.55(12) . 3_655 ?
N5 Ni1 N1 88.55(12) 3_655 . ?
N5 Ni1 N1 91.45(12) 3_655 3_655 ?
N5 Ni1 N1 91.45(12) . . ?
N3 Ni1 N3 180.00(12) 3_655 . ?
N3 Ni1 N1 91.09(12) . . ?
N3 Ni1 N1 88.91(12) 3_655 . ?
N3 Ni1 N1 91.09(12) 3_655 3_655 ?
N3 Ni1 N1 88.91(12) . 3_655 ?
N1 Ni1 N1 180.0(2) 3_655 . ?
C13 N5 Ni1 128.8(3) . . ?
C13 N5 C14 104.5(3) . . ?
C14 N5 Ni1 126.6(3) . . ?
C1 N2 C4 125.9(3) . . ?
C1 N2 C3 107.1(3) . . ?
C3 N2 C4 127.0(3) . . ?
C8 N3 Ni1 125.9(3) . . ?
C7 N3 Ni1 127.0(3) . . ?
C7 N3 C8 105.3(3) . . ?
C1 N1 Ni1 129.1(3) . . ?
C1 N1 C2 104.2(3) . . ?
C2 N1 Ni1 126.3(3) . . ?
N2 C1 H1 123.8 . . ?
N1 C1 N2 112.4(3) . . ?
N1 C1 H1 123.8 . . ?
C13 N6 C15 107.8(3) . . ?
C13 N6 C16 127.0(6) . . ?
C13 N6 C19 124.8(8) . . ?
C15 N6 C16 123.4(6) . . ?
C15 N6 C19 126.8(8) . . ?
C19 N6 C16 18.2(6) . . ?
N5 C13 N6 111.7(4) . . ?
N5 C13 H13 124.1 . . ?
N6 C13 H13 124.1 . . ?
N2 C4 H4A 109.1 . . ?
N2 C4 H4B 109.1 . . ?
N2 C4 C5 112.5(3) . . ?
H4A C4 H4B 107.8 . . ?
C5 C4 H4A 109.1 . . ?
C5 C4 H4B 109.1 . . ?
N4 C9 H9 126.7 . . ?
C8 C9 H9 126.7 . . ?
C8 C9 N4 106.6(4) . . ?
N1 C2 H2 125.1 . . ?
C3 C2 N1 109.9(4) . . ?
C3 C2 H2 125.1 . . ?
H10A C10 H10B 107.6 . . ?
N4 C10 H10A 108.7 . . ?
N4 C10 H10B 108.7 . . ?
N4 C10 C11 114.1(3) . . ?
C11 C10 H10A 108.7 . . ?
C11 C10 H10B 108.7 . . ?
C9 N4 C10 126.3(3) . . ?
C7 N4 C9 106.4(3) . . ?
C7 N4 C10 127.3(3) . . ?
N2 C3 H3 126.8 . . ?
C2 C3 N2 106.4(3) . . ?
C2 C3 H3 126.8 . . ?
N3 C8 H8 125.2 . . ?
C9 C8 N3 109.7(4) . . ?
C9 C8 H8 125.2 . . ?
N6 C15 H15 127.4 . . ?
C14 C15 N6 105.2(4) . . ?
C14 C15 H15 127.4 . . ?
N3 C7 N4 112.0(4) . . ?
N3 C7 H7 124.0 . . ?
N4 C7 H7 124.0 . . ?
N6 C16 H16A 109.1 . . ?
N6 C16 H16B 109.1 . . ?
N6 C16 C17 112.6(8) . . ?
H16A C16 H16B 107.8 . . ?
C17 C16 H16A 109.1 . . ?
C17 C16 H16B 109.1 . . ?
N5 C14 H14 124.6 . . ?
C15 C14 N5 110.8(4) . . ?
C15 C14 H14 124.6 . . ?
F2 B1 F4 108.9(4) . . ?
F1 B1 F2 111.2(4) . . ?
F1 B1 F4 108.8(4) . . ?
F1 B1 F3 111.4(4) . . ?
F3 B1 F2 108.4(4) . . ?
F3 B1 F4 108.0(4) . . ?
C4 C5 H5 117.7 . . ?
C6 C5 C4 124.5(5) . . ?
C6 C5 H5 117.7 . . ?
C10 C11 H11 116.8 . . ?
C12 C11 C10 126.5(5) . . ?
C12 C11 H11 116.8 . . ?
C11 C12 H12A 120.0 . . ?
C11 C12 H12B 120.0 . . ?
H12A C12 H12B 120.0 . . ?
C16 C17 H17 118.3 . . ?
C18 C17 C16 123.4(9) . . ?
C18 C17 H17 118.3 . . ?
C5 C6 H6A 120.0 . . ?
C5 C6 H6B 120.0 . . ?
H6A C6 H6B 120.0 . . ?
C17 C18 H18A 120.0 . . ?
C17 C18 H18B 120.0 . . ?
H18A C18 H18B 120.0 . . ?
C21 C20 H20 117.8 . . ?
C21 C20 C19 124.5(11) . . ?
C19 C20 H20 117.8 . . ?
C20 C21 H21A 120.0 . . ?
C20 C21 H21B 120.0 . . ?
H21A C21 H21B 120.0 . . ?
N6 C19 C20 109.7(10) . . ?
N6 C19 H19A 109.7 . . ?
N6 C19 H19B 109.7 . . ?
C20 C19 H19A 109.7 . . ?
C20 C19 H19B 109.7 . . ?
H19A C19 H19B 108.2 . . ?

loop_
_geom_bond_atom_site_label_1
_geom_bond_atom_site_label_2
_geom_bond_distance
_geom_bond_site_symmetry_2
_geom_bond_publ_flag
Ni1 N5 2.127(3) . ?
Ni1 N5 2.127(3) 3_655 ?
Ni1 N3 2.130(3) . ?
Ni1 N3 2.130(3) 3_655 ?
Ni1 N1 2.132(3) . ?
Ni1 N1 2.132(3) 3_655 ?
N5 C13 1.318(5) . ?
N5 C14 1.390(5) . ?
N2 C1 1.332(5) . ?
N2 C4 1.478(5) . ?
N2 C3 1.365(5) . ?
N3 C8 1.377(5) . ?
N3 C7 1.313(5) . ?
N1 C1 1.324(5) . ?
N1 C2 1.384(5) . ?
C1 H1 0.9500 . ?
N6 C13 1.348(5) . ?
N6 C15 1.375(5) . ?
N6 C16 1.490(12) . ?
N6 C19 1.484(16) . ?
C13 H13 0.9500 . ?
C4 H4A 0.9900 . ?
C4 H4B 0.9900 . ?
C4 C5 1.490(6) . ?
C9 H9 0.9500 . ?
C9 N4 1.374(5) . ?
C9 C8 1.348(6) . ?
C2 H2 0.9500 . ?
C2 C3 1.352(5) . ?
C10 H10A 0.9900 . ?
C10 H10B 0.9900 . ?
C10 N4 1.468(5) . ?
C10 C11 1.490(6) . ?
N4 C7 1.346(5) . ?
C3 H3 0.9500 . ?
C8 H8 0.9500 . ?
C15 H15 0.9500 . ?
C15 C14 1.352(5) . ?
C7 H7 0.9500 . ?
C16 H16A 0.9900 . ?
C16 H16B 0.9900 . ?
C16 C17 1.529(12) . ?
C14 H14 0.9500 . ?
F2 B1 1.377(6) . ?
F1 B1 1.354(6) . ?
F4 B1 1.383(6) . ?
F3 B1 1.369(6) . ?
C5 H5 0.9500 . ?
C5 C6 1.307(6) . ?
C11 H11 0.9500 . ?
C11 C12 1.251(6) . ?
C12 H12A 0.9500 . ?
C12 H12B 0.9500 . ?
C17 H17 0.9500 . ?
C17 C18 1.304(12) . ?
C6 H6A 0.9500 . ?
C6 H6B 0.9500 . ?
C18 H18A 0.9500 . ?
C18 H18B 0.9500 . ?
C20 H20 0.9500 . ?
C20 C21 1.269(15) . ?
C20 C19 1.499(13) . ?
C21 H21A 0.9500 . ?
C21 H21B 0.9500 . ?
C19 H19A 0.9900 . ?
C19 H19B 0.9900 . ?

loop_
_geom_torsion_atom_site_label_1
_geom_torsion_atom_site_label_2
_geom_torsion_atom_site_label_3
_geom_torsion_atom_site_label_4
_geom_torsion
_geom_torsion_site_symmetry_1
_geom_torsion_site_symmetry_2
_geom_torsion_site_symmetry_3
_geom_torsion_site_symmetry_4
_geom_torsion_publ_flag
Ni1 N5 C13 N6 177.9(2) . . . . ?
Ni1 N5 C14 C15 -178.3(2) . . . . ?
Ni1 N3 C8 C9 165.7(3) . . . . ?
Ni1 N3 C7 N4 -165.2(2) . . . . ?
Ni1 N1 C1 N2 -174.5(3) . . . . ?
Ni1 N1 C2 C3 174.1(3) . . . . ?
N5 Ni1 N5 C13 14(100) 3_655 . . . ?
N5 Ni1 N5 C14 -169(100) 3_655 . . . ?
N5 Ni1 N3 C8 111.0(3) . . . . ?
N5 Ni1 N3 C8 -69.0(3) 3_655 . . . ?
N5 Ni1 N3 C7 -86.2(3) . . . . ?
N5 Ni1 N3 C7 93.8(3) 3_655 . . . ?
N5 Ni1 N1 C1 8.0(3) . . . . ?
N5 Ni1 N1 C1 -172.0(3) 3_655 . . . ?
N5 Ni1 N1 C2 15.1(3) 3_655 . . . ?
N5 Ni1 N1 C2 -164.9(3) . . . . ?
N2 C4 C5 C6 126.9(5) . . . . ?
N3 Ni1 N5 C13 23.9(3) . . . . ?
N3 Ni1 N5 C13 -156.1(3) 3_655 . . . ?
N3 Ni1 N5 C14 -159.5(3) . . . . ?
N3 Ni1 N5 C14 20.5(3) 3_655 . . . ?
N3 Ni1 N3 C8 -119(52) 3_655 . . . ?
N3 Ni1 N3 C7 44(52) 3_655 . . . ?
N3 Ni1 N1 C1 -84.1(3) . . . . ?
N3 Ni1 N1 C1 95.9(3) 3_655 . . . ?
N3 Ni1 N1 C2 -76.9(3) 3_655 . . . ?
N3 Ni1 N1 C2 103.1(3) . . . . ?
N1 Ni1 N5 C13 -67.3(3) . . . . ?
N1 Ni1 N5 C13 112.7(3) 3_655 . . . ?
N1 Ni1 N5 C14 109.4(3) . . . . ?
N1 Ni1 N5 C14 -70.6(3) 3_655 . . . ?
N1 Ni1 N3 C8 -157.5(3) . . . . ?
N1 Ni1 N3 C8 22.5(3) 3_655 . . . ?
N1 Ni1 N3 C7 5.3(3) . . . . ?
N1 Ni1 N3 C7 -174.7(3) 3_655 . . . ?
N1 Ni1 N1 C1 -67(100) 3_655 . . . ?
N1 Ni1 N1 C2 120(100) 3_655 . . . ?
N1 C2 C3 N2 0.7(5) . . . . ?
C1 N2 C4 C5 -111.1(5) . . . . ?
C1 N2 C3 C2 -0.9(5) . . . . ?
C1 N1 C2 C3 -0.2(5) . . . . ?
N6 C15 C14 N5 0.9(4) . . . . ?
N6 C16 C17 C18 111.2(11) . . . . ?
C13 N5 C14 C15 -1.0(4) . . . . ?
C13 N6 C15 C14 -0.5(4) . . . . ?
C13 N6 C16 C17 105.3(9) . . . . ?
C13 N6 C19 C20 113.6(10) . . . . ?
C4 N2 C1 N1 -179.5(3) . . . . ?
C4 N2 C3 C2 179.5(4) . . . . ?
C9 N4 C7 N3 -0.6(4) . . . . ?
C2 N1 C1 N2 -0.4(5) . . . . ?
C10 N4 C7 N3 179.8(3) . . . . ?
N4 C9 C8 N3 -0.2(5) . . . . ?
N4 C10 C11 C12 125.6(5) . . . . ?
C3 N2 C1 N1 0.9(5) . . . . ?
C3 N2 C4 C5 68.4(5) . . . . ?
C8 N3 C7 N4 0.5(4) . . . . ?
C8 C9 N4 C10 -179.9(3) . . . . ?
C8 C9 N4 C7 0.5(4) . . . . ?
C15 N6 C13 N5 -0.1(4) . . . . ?
C15 N6 C16 C17 -57.8(10) . . . . ?
C15 N6 C19 C20 -75.4(12) . . . . ?
C7 N3 C8 C9 -0.2(5) . . . . ?
C16 N6 C13 N5 -165.3(5) . . . . ?
C16 N6 C15 C14 165.4(5) . . . . ?
C16 N6 C19 C20 10(3) . . . . ?
C14 N5 C13 N6 0.7(4) . . . . ?
C11 C10 N4 C9 -89.7(5) . . . . ?
C11 C10 N4 C7 89.8(5) . . . . ?
C21 C20 C19 N6 -25.2(18) . . . . ?
C19 N6 C13 N5 172.3(7) . . . . ?
C19 N6 C15 C14 -172.7(7) . . . . ?
C19 N6 C16 C17 -165(4) . . . . ?
